data_7031179
loop_
_publ_author_name
'Man, Man Lok'
'Zhou, Zhongyuan'
'Ng, Siu Man'
'Lau, Chak Po'

_publ_section_title
;
 Synthesis, characterization and reactivity of heterobimetallic complexes
 (?5-C5R5)Ru(CO)(&#xFFFD;-dppm)M(CO)2(?5-C5H5) (R = H, CH3; M = Mo, W).
 Interconversion of hydrogen/carbon dioxide and formic acid by these
 complexesElectronic supplementary information (ESI) available: Selected
 bond lengths and angles and ORTEP diagrams for complexes 2?4 and
 6&#xFFFD;Cl and discussion on the structure of 6&#xFFFD;Cl. See
 http://www.rsc.org/suppdata/dt/b3/b306835h/
;
_journal_issue 19
_journal_name_full 'Dalton Transactions'
_journal_page_first 3727
_journal_paper_doi 10.1039/b306835h
_journal_year 2003
_chemical_formula_moiety Cp*Ru(CO)(dppm)Mo(CO)2Cp
_chemical_formula_sum 'C47 H52 Mo O4 P2 Ru'
_chemical_formula_weight 939.84
_chemical_name_systematic
;
?
;
_space_group_IT_number 14
_symmetry_cell_setting monoclinic
_symmetry_space_group_name_Hall '-P 2yn'
_symmetry_space_group_name_H-M 'P 1 21/n 1'
_atom_sites_solution_hydrogens geom
_atom_sites_solution_primary direct
_atom_sites_solution_secondary difmap
_audit_creation_method SHELXL-97
_cell_angle_alpha 90.00
_cell_angle_beta 105.055(3)
_cell_angle_gamma 90.00
_cell_formula_units_Z 4
_cell_length_a 13.2833(19)
_cell_length_b 15.640(2)
_cell_length_c 21.157(3)
_cell_measurement_reflns_used CCD
_cell_measurement_temperature 294(2)
_cell_measurement_theta_max 27.5
_cell_measurement_theta_min 1
_cell_volume 4244.5(10)
_computing_cell_refinement SMART
_computing_data_collection 'Bruker SMART'
_computing_data_reduction SHELXTL
_computing_molecular_graphics SHELXTL
_computing_publication_material SHELXTL
_computing_structure_refinement 'SHELXL-97 (Sheldrick, 1997)'
_computing_structure_solution 'SHELXS-97 (Sheldrick, 1990)'
_diffrn_ambient_temperature 294(2)
_diffrn_measured_fraction_theta_full 0.997
_diffrn_measured_fraction_theta_max 0.997
_diffrn_measurement_device_type 'Bruker CCD Detector'
_diffrn_measurement_method 'phi and omega scan'
_diffrn_radiation_monochromator graphite
_diffrn_radiation_source 'fine-focus sealed tube'
_diffrn_radiation_type MoK\a
_diffrn_radiation_wavelength 0.71073
_diffrn_reflns_av_R_equivalents 0.0298
_diffrn_reflns_av_sigmaI/netI 0.0380
_diffrn_reflns_limit_h_max 12
_diffrn_reflns_limit_h_min -17
_diffrn_reflns_limit_k_max 14
_diffrn_reflns_limit_k_min -20
_diffrn_reflns_limit_l_max 26
_diffrn_reflns_limit_l_min -27
_diffrn_reflns_number 28358
_diffrn_reflns_theta_full 27.55
_diffrn_reflns_theta_max 27.55
_diffrn_reflns_theta_min 1.64
_exptl_absorpt_coefficient_mu 0.769
_exptl_absorpt_correction_T_max 0.9133
_exptl_absorpt_correction_T_min 0.8613
_exptl_absorpt_correction_type SADABS
_exptl_absorpt_process_details 'SADABS; Sheldrick 1996'
_exptl_crystal_colour RED
_exptl_crystal_density_diffrn 1.471
_exptl_crystal_density_method 'not measured'
_exptl_crystal_description PRISM
_exptl_crystal_F_000 1928
_exptl_crystal_size_max 0.20
_exptl_crystal_size_mid 0.18
_exptl_crystal_size_min 0.12
_refine_diff_density_max 0.815
_refine_diff_density_min -0.587
_refine_diff_density_rms 0.082
_refine_ls_extinction_coef 0.00000(8)
_refine_ls_extinction_expression Fc^*^=kFc[1+0.001xFc^2^\l^3^/sin(2\q)]^-1/4^
_refine_ls_extinction_method SHELXL
_refine_ls_goodness_of_fit_ref 0.791
_refine_ls_hydrogen_treatment mixed
_refine_ls_matrix_type full
_refine_ls_number_parameters 477
_refine_ls_number_reflns 9772
_refine_ls_number_restraints 0
_refine_ls_restrained_S_all 0.791
_refine_ls_R_factor_all 0.0509
_refine_ls_R_factor_gt 0.0335
_refine_ls_shift/su_max 0.018
_refine_ls_shift/su_mean 0.003
_refine_ls_structure_factor_coef Fsqd
_refine_ls_weighting_details 'calc w=1/[\s^2^(Fo^2^)+(0.1000P)^2^+0.0000P] where P=(Fo^2^+2Fc^2^)/3'
_refine_ls_weighting_scheme calc
_refine_ls_wR_factor_gt 0.0978
_refine_ls_wR_factor_ref 0.1159
_reflns_number_gt 7308
_reflns_number_total 9772
_reflns_threshold_expression >2sigma(I)
_cod_data_source_file b306835h.txt
_cod_data_source_block Cp*Ru(CO)(dppm)Mo(CO)2Cp
_cod_depositor_comments
;
The following automatic conversions were performed:

'_symmetry_cell_setting' value 'Monoclinic' changed to 'monoclinic'
according to
/usr/data/users/saulius/automatic-downloads/retrospective/RSC/lib/dictionaries/cif_core.dic
dictionary named 'cif_core.dic' version 2.4.2 from 2011-04-26.

Automatic conversion script
Id: cif_fix_values 2281 2013-09-26 08:29:07Z andrius 
;
_cod_original_cell_volume 4244.5(11)
_cod_original_sg_symbol_H-M P2(1)/n
_cod_database_code 7031179

loop_
_symmetry_equiv_pos_as_xyz
'x, y, z'
'-x+1/2, y+1/2, -z+1/2'
'-x, -y, -z'
'x-1/2, -y-1/2, z-1/2'

loop_
_atom_site_label
_atom_site_type_symbol
_atom_site_fract_x
_atom_site_fract_y
_atom_site_fract_z
_atom_site_U_iso_or_equiv
_atom_site_adp_type
_atom_site_occupancy
_atom_site_symmetry_multiplicity
_atom_site_calc_flag
_atom_site_refinement_flags
Ru1 Ru 0.466310(11) 0.857341(10) 0.222326(7) 0.02959(4) Uani 1 1 d .
Mo1 Mo 0.652413(13) 0.801554(11) 0.334001(8) 0.03331(5) Uani 1 1 d .
P1 P 0.51058(4) 0.99856(3) 0.23842(2) 0.02961(11) Uani 1 1 d .
P2 P 0.70759(4) 0.94797(3) 0.33546(2) 0.03177(12) Uani 1 1 d .
O1 O 0.71549(18) 0.82445(15) 0.48338(8) 0.0734(6) Uani 1 1 d .
O2 O 0.44978(13) 0.82367(13) 0.37900(8) 0.0564(5) Uani 1 1 d .
O3 O 0.63052(13) 0.84150(12) 0.15051(8) 0.0589(5) Uani 1 1 d .
C1 C 0.30079(16) 0.81939(16) 0.22963(11) 0.0442(6) Uani 1 1 d .
C2 C 0.35470(17) 0.74415(15) 0.22047(11) 0.0435(6) Uani 1 1 d .
C3 C 0.37895(17) 0.75050(15) 0.15893(10) 0.0417(6) Uani 1 1 d .
C4 C 0.34269(17) 0.83120(16) 0.13136(10) 0.0424(6) Uani 1 1 d .
C5 C 0.29270(16) 0.87324(15) 0.17433(12) 0.0444(6) Uani 1 1 d .
C6 C 0.2397(2) 0.8300(2) 0.27999(14) 0.0741(9) Uani 1 1 d .
H6A H 0.1723 0.8041 0.2642 0.111 Uiso 1 1 calc R
H6B H 0.2316 0.8898 0.2877 0.111 Uiso 1 1 calc R
H6C H 0.2763 0.8029 0.3201 0.111 Uiso 1 1 calc R
C7 C 0.3670(2) 0.66587(18) 0.26279(13) 0.0656(8) Uani 1 1 d .
H7A H 0.3059 0.6309 0.2491 0.098 Uiso 1 1 calc R
H7B H 0.3763 0.6826 0.3076 0.098 Uiso 1 1 calc R
H7C H 0.4269 0.6341 0.2587 0.098 Uiso 1 1 calc R
C8 C 0.4240(2) 0.68101(19) 0.12553(14) 0.0661(8) Uani 1 1 d .
H8A H 0.3690 0.6445 0.1018 0.099 Uiso 1 1 calc R
H8B H 0.4729 0.6480 0.1577 0.099 Uiso 1 1 calc R
H8C H 0.4590 0.7061 0.0957 0.099 Uiso 1 1 calc R
C9 C 0.3437(2) 0.8607(2) 0.06361(12) 0.0659(9) Uani 1 1 d .
H9A H 0.2818 0.8410 0.0326 0.099 Uiso 1 1 calc R
H9B H 0.4039 0.8378 0.0525 0.099 Uiso 1 1 calc R
H9C H 0.3461 0.9220 0.0627 0.099 Uiso 1 1 calc R
C10 C 0.2304(2) 0.95370(19) 0.16006(16) 0.0706(9) Uani 1 1 d .
H10A H 0.1589 0.9399 0.1395 0.106 Uiso 1 1 calc R
H10B H 0.2576 0.9891 0.1313 0.106 Uiso 1 1 calc R
H10C H 0.2345 0.9838 0.2002 0.106 Uiso 1 1 calc R
C11 C 0.6732(2) 0.69482(15) 0.25567(13) 0.0543(7) Uani 1 1 d .
H11A H 0.6286 0.6882 0.2111 0.065 Uiso 1 1 calc R
C12 C 0.76542(19) 0.74361(16) 0.27375(13) 0.0539(7) Uani 1 1 d .
H12A H 0.7967 0.7754 0.2438 0.065 Uiso 1 1 calc R
C13 C 0.8102(2) 0.73125(17) 0.34080(14) 0.0602(8) Uani 1 1 d .
H13A H 0.8794 0.7510 0.3653 0.072 Uiso 1 1 calc R
C14 C 0.7446(2) 0.67459(18) 0.36438(13) 0.0605(8) Uani 1 1 d .
H14A H 0.7609 0.6488 0.4081 0.073 Uiso 1 1 calc R
C15 C 0.6598(2) 0.65283(15) 0.31189(14) 0.0575(7) Uani 1 1 d .
H15A H 0.6058 0.6105 0.3130 0.069 Uiso 1 1 calc R
C16 C 0.69214(19) 0.81934(16) 0.42748(11) 0.0470(6) Uani 1 1 d .
C17 C 0.51743(18) 0.81739(15) 0.35308(10) 0.0411(6) Uani 1 1 d .
C18 C 0.57381(17) 0.84849(14) 0.18424(11) 0.0400(5) Uani 1 1 d .
C19 C 0.47608(16) 1.06359(13) 0.16310(10) 0.0360(5) Uani 1 1 d .
C20 C 0.52067(18) 1.04381(15) 0.11267(10) 0.0441(6) Uani 1 1 d .
H20A H 0.5674 0.9985 0.1176 0.053 Uiso 1 1 calc R
C21 C 0.4970(2) 1.09009(18) 0.05500(11) 0.0564(7) Uani 1 1 d .
H21A H 0.5274 1.0754 0.0215 0.068 Uiso 1 1 calc R
C22 C 0.4298(3) 1.1567(2) 0.04711(13) 0.0711(9) Uani 1 1 d .
H22A H 0.4156 1.1885 0.0087 0.085 Uiso 1 1 calc R
C23 C 0.3825(3) 1.1776(2) 0.09564(14) 0.0764(9) Uani 1 1 d .
H23A H 0.3350 1.2224 0.0896 0.092 Uiso 1 1 calc R
C24 C 0.4060(2) 1.13114(17) 0.15410(13) 0.0550(7) Uani 1 1 d .
H24A H 0.3746 1.1456 0.1871 0.066 Uiso 1 1 calc R
C25 C 0.46257(15) 1.06434(14) 0.29565(9) 0.0343(5) Uani 1 1 d .
C26 C 0.39187(16) 1.02868(16) 0.32666(10) 0.0423(6) Uani 1 1 d .
H26A H 0.3714 0.9720 0.3188 0.051 Uiso 1 1 calc R
C27 C 0.35188(19) 1.07770(19) 0.36934(12) 0.0557(7) Uani 1 1 d .
H27A H 0.3042 1.0538 0.3896 0.067 Uiso 1 1 calc R
C28 C 0.3825(2) 1.16120(19) 0.38169(12) 0.0595(7) Uani 1 1 d .
H28A H 0.3553 1.1937 0.4102 0.071 Uiso 1 1 calc R
C29 C 0.4531(2) 1.19700(18) 0.35217(13) 0.0587(8) Uani 1 1 d .
H29A H 0.4743 1.2534 0.3610 0.070 Uiso 1 1 calc R
C30 C 0.49333(19) 1.14839(15) 0.30868(12) 0.0457(6) Uani 1 1 d .
H30A H 0.5408 1.1727 0.2885 0.055 Uiso 1 1 calc R
C31 C 0.69634(15) 1.02454(14) 0.39986(9) 0.0362(5) Uani 1 1 d .
C32 C 0.62951(18) 1.01058(15) 0.43926(10) 0.0428(6) Uani 1 1 d .
H32A H 0.5901 0.9607 0.4344 0.051 Uiso 1 1 calc R
C33 C 0.6208(2) 1.07027(18) 0.48580(12) 0.0556(7) Uani 1 1 d .
H33A H 0.5753 1.0602 0.5118 0.067 Uiso 1 1 calc R
C34 C 0.6788(2) 1.14460(19) 0.49419(14) 0.0677(9) Uani 1 1 d .
H34A H 0.6739 1.1840 0.5261 0.081 Uiso 1 1 calc R
C35 C 0.7438(2) 1.15917(19) 0.45461(15) 0.0668(9) Uani 1 1 d .
H35A H 0.7823 1.2095 0.4593 0.080 Uiso 1 1 calc R
C36 C 0.75329(19) 1.10021(17) 0.40770(12) 0.0506(7) Uani 1 1 d .
H36A H 0.7979 1.1112 0.3813 0.061 Uiso 1 1 calc R
C37 C 0.84873(16) 0.95147(14) 0.34506(11) 0.0404(5) Uani 1 1 d .
C38 C 0.91550(19) 0.9413(2) 0.40746(13) 0.0584(8) Uani 1 1 d .
H38A H 0.8882 0.9400 0.4437 0.070 Uiso 1 1 calc R
C39 C 1.0213(2) 0.9331(2) 0.41597(15) 0.0725(10) Uani 1 1 d .
H39A H 1.0643 0.9246 0.4578 0.087 Uiso 1 1 calc R
C40 C 1.0636(2) 0.9371(2) 0.36485(17) 0.0747(10) Uani 1 1 d .
H40A H 1.1354 0.9325 0.3716 0.090 Uiso 1 1 calc R
C41 C 1.0008(2) 0.9479(2) 0.30242(17) 0.0765(9) Uani 1 1 d .
H41A H 1.0300 0.9503 0.2670 0.092 Uiso 1 1 calc R
C42 C 0.89236(18) 0.95538(17) 0.29265(13) 0.0528(7) Uani 1 1 d .
H42A H 0.8498 0.9630 0.2506 0.063 Uiso 1 1 calc R
C43 C 0.65289(14) 1.01469(13) 0.26305(10) 0.0331(5) Uani 1 1 d .
H43A H 0.6829 0.9985 0.2276 0.040 Uiso 1 1 calc R
H43B H 0.6688 1.0744 0.2734 0.040 Uiso 1 1 calc R
O4 O 0.5516(3) 1.3915(3) 0.45391(18) 0.1562(14) Uani 1 1 d .
C44 C 0.6512(5) 1.4041(4) 0.4509(3) 0.171(2) Uiso 1 1 d .
H44A H 0.6830 1.4471 0.4830 0.206 Uiso 1 1 calc R
H44B H 0.6899 1.3514 0.4628 0.206 Uiso 1 1 calc R
C45 C 0.6600(5) 1.4281(5) 0.3943(3) 0.186(3) Uiso 1 1 d .
H45A H 0.7324 1.4357 0.3960 0.279 Uiso 1 1 calc R
H45B H 0.6237 1.4812 0.3825 0.279 Uiso 1 1 calc R
H45C H 0.6305 1.3853 0.3623 0.279 Uiso 1 1 calc R
C46 C 0.5512(5) 1.3721(5) 0.5218(3) 0.182(2) Uiso 1 1 d .
H46A H 0.5919 1.3209 0.5363 0.219 Uiso 1 1 calc R
H46B H 0.5828 1.4189 0.5501 0.219 Uiso 1 1 calc R
C47 C 0.4606(5) 1.3612(4) 0.5257(3) 0.181(3) Uiso 1 1 d .
H47A H 0.4610 1.3499 0.5703 0.272 Uiso 1 1 calc R
H47B H 0.4303 1.3135 0.4988 0.272 Uiso 1 1 calc R
H47C H 0.4203 1.4117 0.5108 0.272 Uiso 1 1 calc R

loop_
_atom_site_aniso_label
_atom_site_aniso_U_11
_atom_site_aniso_U_22
_atom_site_aniso_U_33
_atom_site_aniso_U_23
_atom_site_aniso_U_13
_atom_site_aniso_U_12
Ru1 0.02764(7) 0.03050(8) 0.03031(7) 0.00031(6) 0.00694(6) -0.00056(6)
Mo1 0.03429(9) 0.03113(9) 0.03285(8) 0.00123(7) 0.00576(7) 0.00495(7)
P1 0.0281(2) 0.0306(2) 0.0295(2) 0.00140(19) 0.00644(18) 0.00098(19)
P2 0.0271(2) 0.0353(3) 0.0318(2) -0.0009(2) 0.00562(18) 0.0009(2)
O1 0.1012(15) 0.0767(13) 0.0340(8) 0.0053(9) 0.0027(9) 0.0189(12)
O2 0.0508(9) 0.0749(12) 0.0482(8) -0.0027(8) 0.0214(7) -0.0001(9)
O3 0.0622(9) 0.0632(11) 0.0637(9) 0.0062(8) 0.0390(8) 0.0115(8)
C1 0.0316(10) 0.0571(14) 0.0449(11) -0.0080(10) 0.0117(9) -0.0127(10)
C2 0.0397(11) 0.0443(12) 0.0432(11) 0.0037(10) 0.0045(9) -0.0149(10)
C3 0.0394(10) 0.0418(12) 0.0416(11) -0.0058(9) 0.0063(9) -0.0066(9)
C4 0.0375(11) 0.0504(13) 0.0350(10) -0.0023(10) 0.0014(9) -0.0111(10)
C5 0.0281(10) 0.0452(12) 0.0542(13) -0.0053(10) 0.0003(9) -0.0045(9)
C6 0.0470(13) 0.108(2) 0.0755(17) -0.0189(17) 0.0307(12) -0.0208(15)
C7 0.0742(17) 0.0530(15) 0.0619(15) 0.0148(13) 0.0038(14) -0.0210(13)
C8 0.0650(16) 0.0597(16) 0.0700(16) -0.0281(14) 0.0109(13) -0.0035(14)
C9 0.0736(17) 0.081(2) 0.0368(12) 0.0072(12) 0.0029(12) -0.0190(15)
C10 0.0410(13) 0.0575(16) 0.097(2) -0.0075(16) -0.0117(14) 0.0111(12)
C11 0.0617(14) 0.0407(13) 0.0590(14) -0.0105(11) 0.0131(12) 0.0168(11)
C12 0.0528(12) 0.0463(13) 0.0689(14) -0.0050(11) 0.0267(11) 0.0172(11)
C13 0.0428(12) 0.0504(14) 0.0806(18) -0.0049(13) 0.0041(12) 0.0181(11)
C14 0.0754(17) 0.0442(13) 0.0574(14) 0.0090(12) 0.0093(13) 0.0254(13)
C15 0.0675(15) 0.0291(12) 0.0759(17) -0.0004(12) 0.0187(13) 0.0098(11)
C16 0.0534(13) 0.0446(12) 0.0396(11) 0.0041(10) 0.0058(10) 0.0102(11)
C17 0.0443(11) 0.0399(12) 0.0382(10) -0.0002(9) 0.0090(9) -0.0003(9)
C18 0.0387(11) 0.0352(11) 0.0464(11) 0.0029(9) 0.0116(9) 0.0002(9)
C19 0.0364(10) 0.0342(10) 0.0348(9) 0.0052(8) 0.0046(8) -0.0013(8)
C20 0.0511(12) 0.0422(12) 0.0398(10) 0.0052(9) 0.0130(9) -0.0006(10)
C21 0.0695(15) 0.0624(16) 0.0393(11) 0.0087(11) 0.0180(11) -0.0061(13)
C22 0.085(2) 0.0741(19) 0.0485(14) 0.0264(13) 0.0069(14) 0.0066(16)
C23 0.0805(19) 0.0800(19) 0.0622(16) 0.0275(15) 0.0069(14) 0.0384(16)
C24 0.0526(13) 0.0576(15) 0.0538(14) 0.0101(12) 0.0119(11) 0.0158(12)
C25 0.0305(9) 0.0391(11) 0.0332(9) -0.0012(8) 0.0078(7) 0.0048(8)
C26 0.0352(10) 0.0523(13) 0.0398(10) 0.0016(10) 0.0106(8) 0.0068(10)
C27 0.0472(12) 0.0758(18) 0.0482(12) 0.0003(12) 0.0199(10) 0.0154(12)
C28 0.0593(14) 0.0721(17) 0.0477(13) -0.0142(12) 0.0151(11) 0.0199(13)
C29 0.0664(16) 0.0480(14) 0.0584(14) -0.0134(12) 0.0103(13) 0.0108(12)
C30 0.0503(12) 0.0389(12) 0.0478(12) -0.0044(10) 0.0130(10) 0.0002(10)
C31 0.0324(10) 0.0392(11) 0.0328(9) -0.0029(9) 0.0008(8) 0.0040(9)
C32 0.0456(11) 0.0435(12) 0.0397(10) -0.0001(9) 0.0117(9) 0.0055(10)
C33 0.0571(14) 0.0667(17) 0.0450(12) -0.0052(11) 0.0170(10) 0.0126(12)
C34 0.0666(17) 0.0691(18) 0.0631(15) -0.0352(13) 0.0093(13) 0.0048(14)
C35 0.0558(16) 0.0561(16) 0.0807(18) -0.0290(14) 0.0040(14) -0.0116(13)
C36 0.0444(12) 0.0514(14) 0.0530(13) -0.0118(11) 0.0074(10) -0.0082(11)
C37 0.0310(9) 0.0389(11) 0.0502(12) -0.0018(10) 0.0083(9) 0.0004(9)
C38 0.0368(12) 0.0773(18) 0.0542(14) -0.0079(13) -0.0003(10) 0.0059(12)
C39 0.0404(14) 0.086(2) 0.0784(19) -0.0163(17) -0.0069(13) 0.0078(14)
C40 0.0311(12) 0.076(2) 0.112(2) -0.0106(18) 0.0089(14) 0.0039(13)
C41 0.0510(13) 0.086(2) 0.104(2) 0.0097(18) 0.0405(14) 0.0071(15)
C42 0.0379(11) 0.0583(15) 0.0643(14) 0.0069(12) 0.0169(10) 0.0063(11)
C43 0.0282(9) 0.0348(10) 0.0359(9) 0.0038(8) 0.0076(7) -0.0016(8)
O4 0.183(3) 0.146(3) 0.165(3) 0.006(2) 0.092(2) -0.007(3)

loop_
_atom_type_symbol
_atom_type_description
_atom_type_scat_dispersion_real
_atom_type_scat_dispersion_imag
_atom_type_scat_source
C C 0.0033 0.0016 'International Tables Vol C Tables 4.2.6.8 and 6.1.1.4'
H H 0.0000 0.0000 'International Tables Vol C Tables 4.2.6.8 and 6.1.1.4'
O O 0.0106 0.0060 'International Tables Vol C Tables 4.2.6.8 and 6.1.1.4'
P P 0.1023 0.0942 'International Tables Vol C Tables 4.2.6.8 and 6.1.1.4'
Mo Mo -1.6832 0.6857 'International Tables Vol C Tables 4.2.6.8 and 6.1.1.4'
Ru Ru -1.2594 0.8363 'International Tables Vol C Tables 4.2.6.8 and 6.1.1.4'

loop_
_geom_angle_atom_site_label_1
_geom_angle_atom_site_label_2
_geom_angle_atom_site_label_3
_geom_angle
C18 Ru1 C4 95.23(9)
C18 Ru1 C3 91.26(9)
C4 Ru1 C3 36.93(8)
C18 Ru1 C5 129.14(9)
C4 Ru1 C5 36.74(9)
C3 Ru1 C5 60.87(8)
C18 Ru1 P1 86.46(7)
C4 Ru1 P1 114.24(7)
C3 Ru1 P1 150.77(6)
C5 Ru1 P1 98.75(6)
C18 Ru1 C2 120.68(9)
C4 Ru1 C2 61.02(8)
C3 Ru1 C2 36.31(8)
C5 Ru1 C2 60.26(8)
P1 Ru1 C2 152.13(6)
C18 Ru1 C1 151.26(9)
C4 Ru1 C1 60.68(8)
C3 Ru1 C1 60.15(9)
C5 Ru1 C1 36.02(8)
P1 Ru1 C1 116.63(6)
C2 Ru1 C1 35.68(9)
C18 Ru1 Mo1 75.60(7)
C4 Ru1 Mo1 151.85(7)
C3 Ru1 Mo1 115.63(6)
C5 Ru1 Mo1 153.30(6)
P1 Ru1 Mo1 92.026(14)
C2 Ru1 Mo1 100.42(5)
C1 Ru1 Mo1 117.62(6)
C16 Mo1 C17 77.95(10)
C16 Mo1 C14 81.73(10)
C17 Mo1 C14 119.68(10)
C16 Mo1 C13 90.15(10)
C17 Mo1 C13 154.60(10)
C14 Mo1 C13 35.42(10)
C16 Mo1 C15 109.15(10)
C17 Mo1 C15 104.56(10)
C14 Mo1 C15 34.62(9)
C13 Mo1 C15 58.03(10)
C16 Mo1 C12 124.03(10)
C17 Mo1 C12 153.79(9)
C14 Mo1 C12 57.73(10)
C13 Mo1 C12 34.51(9)
C15 Mo1 C12 57.32(10)
C16 Mo1 P2 81.27(8)
C17 Mo1 P2 99.78(7)
C14 Mo1 P2 132.14(8)
C13 Mo1 P2 100.47(7)
C15 Mo1 P2 155.01(8)
C12 Mo1 P2 97.86(7)
C16 Mo1 C11 138.79(9)
C17 Mo1 C11 120.24(9)
C14 Mo1 C11 57.06(9)
C13 Mo1 C11 57.14(9)
C15 Mo1 C11 34.17(9)
C12 Mo1 C11 34.10(9)
P2 Mo1 C11 125.32(7)
C16 Mo1 Ru1 134.35(7)
C17 Mo1 Ru1 61.58(6)
C14 Mo1 Ru1 135.56(7)
C13 Mo1 Ru1 135.31(7)
C15 Mo1 Ru1 101.10(7)
C12 Mo1 Ru1 100.91(6)
P2 Mo1 Ru1 85.467(14)
C11 Mo1 Ru1 83.17(6)
C25 P1 C43 104.16(9)
C25 P1 C19 102.18(10)
C43 P1 C19 100.09(9)
C25 P1 Ru1 121.48(7)
C43 P1 Ru1 112.29(7)
C19 P1 Ru1 114.01(7)
C37 P2 C43 104.27(10)
C37 P2 C31 100.09(10)
C43 P2 C31 98.99(9)
C37 P2 Mo1 109.25(7)
C43 P2 Mo1 118.47(7)
C31 P2 Mo1 122.96(7)
C2 C1 C5 108.2(2)
C2 C1 C6 124.9(2)
C5 C1 C6 125.2(2)
C2 C1 Ru1 71.46(13)
C5 C1 Ru1 70.39(12)
C6 C1 Ru1 135.43(16)
C1 C2 C3 108.0(2)
C1 C2 C7 125.2(2)
C3 C2 C7 126.0(2)
C1 C2 Ru1 72.85(13)
C3 C2 Ru1 70.39(13)
C7 C2 Ru1 130.32(16)
C4 C3 C2 107.7(2)
C4 C3 C8 125.7(2)
C2 C3 C8 126.3(2)
C4 C3 Ru1 69.80(12)
C2 C3 Ru1 73.30(12)
C8 C3 Ru1 127.35(17)
C5 C4 C3 108.3(2)
C5 C4 C9 126.0(2)
C3 C4 C9 125.1(2)
C5 C4 Ru1 73.92(12)
C3 C4 Ru1 73.27(12)
C9 C4 Ru1 125.44(17)
C4 C5 C1 107.7(2)
C4 C5 C10 126.0(2)
C1 C5 C10 125.8(2)
C4 C5 Ru1 69.34(12)
C1 C5 Ru1 73.59(12)
C10 C5 Ru1 128.73(17)
C15 C11 C12 108.3(2)
C15 C11 Mo1 71.42(15)
C12 C11 Mo1 71.71(14)
C11 C12 C13 108.1(2)
C11 C12 Mo1 74.19(15)
C13 C12 Mo1 70.88(15)
C12 C13 C14 107.6(2)
C12 C13 Mo1 74.61(14)
C14 C13 Mo1 72.11(15)
C15 C14 C13 108.3(2)
C15 C14 Mo1 74.48(14)
C13 C14 Mo1 72.47(15)
C11 C15 C14 107.7(3)
C11 C15 Mo1 74.41(14)
C14 C15 Mo1 70.91(15)
O1 C16 Mo1 175.7(2)
O2 C17 Mo1 164.54(18)
O3 C18 Ru1 169.12(19)
C20 C19 C24 118.1(2)
C20 C19 P1 118.87(16)
C24 C19 P1 123.05(18)
C19 C20 C21 121.3(2)
C22 C21 C20 120.2(3)
C21 C22 C23 120.3(3)
C22 C23 C24 119.8(3)
C19 C24 C23 120.3(3)
C26 C25 C30 119.1(2)
C26 C25 P1 118.73(17)
C30 C25 P1 122.14(18)
C25 C26 C27 120.2(2)
C28 C27 C26 120.3(3)
C27 C28 C29 120.3(2)
C28 C29 C30 119.9(3)
C25 C30 C29 120.2(2)
C32 C31 C36 118.5(2)
C32 C31 P2 121.94(17)
C36 C31 P2 119.55(18)
C31 C32 C33 120.5(2)
C34 C33 C32 120.9(3)
C35 C34 C33 118.8(3)
C34 C35 C36 121.1(3)
C35 C36 C31 120.3(3)
C42 C37 C38 118.0(2)
C42 C37 P2 122.91(16)
C38 C37 P2 118.80(19)
C39 C38 C37 120.7(3)
C40 C39 C38 121.1(3)
C39 C40 C41 120.2(3)
C40 C41 C42 119.5(3)
C37 C42 C41 120.4(2)
P2 C43 P1 108.18(11)
C44 O4 C46 109.1(4)
C45 C44 O4 114.3(6)
C47 C46 O4 110.1(6)

loop_
_geom_bond_atom_site_label_1
_geom_bond_atom_site_label_2
_geom_bond_distance
Ru1 C18 1.818(2)
Ru1 C4 2.219(2)
Ru1 C3 2.265(2)
Ru1 C5 2.279(2)
Ru1 P1 2.2882(6)
Ru1 C2 2.303(2)
Ru1 C1 2.321(2)
Ru1 Mo1 3.0693(4)
Mo1 C16 1.930(2)
Mo1 C17 1.953(2)
Mo1 C14 2.334(3)
Mo1 C13 2.338(3)
Mo1 C15 2.380(2)
Mo1 C12 2.386(3)
Mo1 P2 2.4022(7)
Mo1 C11 2.418(3)
P1 C25 1.825(2)
P1 C43 1.8431(19)
P1 C19 1.845(2)
P2 C37 1.833(2)
P2 C43 1.840(2)
P2 C31 1.849(2)
O1 C16 1.145(3)
O2 C17 1.172(3)
O3 C18 1.170(3)
C1 C2 1.417(3)
C1 C5 1.423(3)
C1 C6 1.507(4)
C2 C3 1.424(3)
C2 C7 1.500(3)
C3 C4 1.421(3)
C3 C8 1.503(4)
C4 C5 1.419(3)
C4 C9 1.509(3)
C5 C10 1.493(4)
C11 C15 1.410(4)
C11 C12 1.409(4)
C12 C13 1.402(4)
C13 C14 1.421(4)
C14 C15 1.403(4)
C19 C20 1.383(3)
C19 C24 1.388(3)
C20 C21 1.383(3)
C21 C22 1.354(4)
C22 C23 1.375(5)
C23 C24 1.398(4)
C25 C26 1.394(3)
C25 C30 1.383(3)
C26 C27 1.391(3)
C27 C28 1.373(4)
C28 C29 1.374(4)
C29 C30 1.402(4)
C31 C32 1.384(3)
C31 C36 1.391(3)
C32 C33 1.383(3)
C33 C34 1.381(4)
C34 C35 1.369(4)
C35 C36 1.384(4)
C37 C42 1.379(4)
C37 C38 1.395(3)
C38 C39 1.375(4)
C39 C40 1.343(5)
C40 C41 1.377(4)
C41 C42 1.406(4)
O4 C44 1.356(7)
O4 C46 1.470(7)
C44 C45 1.288(8)
C46 C47 1.239(8)
